data_4110495
loop_
_publ_author_name
'Tetsuro Murahashi'
'Hiromitsu Nakashima'
'Tomoki Nagai'
'Yukari Mino'
'Taketoshi Okuno'
'M. Abdul Jalil'
'Hideo Kurosawa'

_publ_section_title
;
 Stereoretentive Elimination and Trans-olefination of the Dicationic
 Dipalladium Moiety [Pd2Ln]2+ Bound on 1,3,5-Trienes
;
_journal_name_full 'Journal of the American Chemical Society'
_journal_page_first 4377
_journal_page_last 4388
_journal_paper_doi 10.1021/ja0576740
_journal_volume 128
_journal_year 2006
_chemical_formula_sum 'C46 H44 F12 N2 P4 Pd2'
_chemical_formula_weight 1189.54
_space_group_IT_number 15
_symmetry_cell_setting monoclinic
_symmetry_Int_Tables_number 15
_symmetry_space_group_name_Hall '-C 2yc'
_symmetry_space_group_name_H-M 'C 1 2/c 1'
_audit_creation_date 'Wed Apr 20 22:20:06 2005'
_audit_creation_method 'by teXsan'
_cell_angle_alpha 90
_cell_angle_beta 113.577(10)
_cell_angle_gamma 90
_cell_formula_units_Z 4
_cell_length_a 32.791(4)
_cell_length_b 8.962(2)
_cell_length_c 19.133(3)
_cell_measurement_reflns_used 24
_cell_measurement_temperature 296.2
_cell_measurement_theta_max 13.7
_cell_measurement_theta_min 13.6
_cell_volume 5153.3(16)
_computing_cell_refinement 'MSC/AFC Diffractometer Control'
_computing_data_collection 'MSC/AFC Diffractometer Control'
_computing_data_reduction 'teXsan Ver. 1.11'
_computing_publication_material 'teXsan Ver. 1.11'
_computing_structure_refinement 'teXsan Ver. 1.10'
_computing_structure_solution 'DIRDIF94 (PATTY)'
_diffrn_measurement_device_type 'Rigaku AFC5R'
_diffrn_measurement_method \w-2\q
_diffrn_radiation_type 'Mo K\a'
_diffrn_radiation_wavelength 0.7107
_diffrn_reflns_av_R_equivalents 0.014
_diffrn_reflns_limit_h_max 0
_diffrn_reflns_limit_h_min 0
_diffrn_reflns_limit_k_max 0
_diffrn_reflns_limit_k_min 0
_diffrn_reflns_limit_l_max 0
_diffrn_reflns_limit_l_min 0
_diffrn_reflns_number 6477
_diffrn_standards_decay_% 3.69
_diffrn_standards_interval_count 150
_diffrn_standards_number 3
_exptl_absorpt_coefficient_mu 0.899
_exptl_absorpt_correction_T_max 0.967
_exptl_absorpt_correction_T_min 0.737
_exptl_absorpt_correction_type psi-scan
_exptl_absorpt_process_details '(North, Phillips & Mathews, 1968)'
_exptl_crystal_colour yellow
_exptl_crystal_density_diffrn 1.533
_exptl_crystal_description prismatic
_exptl_crystal_size_max 0.400
_exptl_crystal_size_mid 0.400
_exptl_crystal_size_min 0.300
_refine_diff_density_max 1.41
_refine_diff_density_min -0.60
_refine_ls_extinction_method none
_refine_ls_goodness_of_fit_ref 3.569
_refine_ls_hydrogen_treatment noref
_refine_ls_number_parameters 316
_refine_ls_number_reflns 3897
_refine_ls_R_factor_gt 0.0774
_refine_ls_shift/su_max 2.5750
_refine_ls_structure_factor_coef F
_refine_ls_weighting_details 'w = 1/[\s^2^(Fo) + 0.00008|Fo|^2^]'
_refine_ls_weighting_scheme calc
_refine_ls_wR_factor_ref 0.0746
_reflns_number_gt 3897
_reflns_number_total 0
_reflns_threshold_expression F^2^>2.0\s(F^2^)
_cod_data_source_file ja0576740si20051117_025443.cif
_cod_data_source_block mura13
_cod_original_cell_volume 5153(1)
_cod_original_formula_sum 'C46 H44 F12 N2 P4 Pd2 '
_cod_database_code 4110495

loop_
_symmetry_equiv_pos_as_xyz
x,y,z
-x,y,1/2-z
-x,-y,-z
x,-y,1/2+z
1/2+x,1/2+y,z
1/2-x,1/2+y,1/2-z
1/2-x,1/2-y,-z
1/2+x,1/2-y,1/2+z

loop_
_atom_site_label
_atom_site_type_symbol
_atom_site_fract_x
_atom_site_fract_y
_atom_site_fract_z
_atom_site_U_iso_or_equiv
_atom_site_adp_type
_atom_site_occupancy
_atom_site_calc_flag
_atom_site_refinement_flags
Pd(1) Pd 0.07920(2) 0.04901(8) -0.00445(4) 0.0514(2) Uani 1.00 d .
P(1) P 0.14822(7) 0.1071(2) -0.0020(1) 0.0407(6) Uani 1.00 d .
P(2) P 0.5829(1) 0.1198(4) 0.1768(2) 0.083(1) Uani 1.00 d .
F(1) F 0.5432(6) 0.203(3) 0.1685(10) 0.286(10) Uani 1.00 d .
F(2) F 0.5673(7) -0.020(2) 0.193(1) 0.294(10) Uani 1.00 d .
F(3) F 0.5862(9) 0.135(2) 0.2580(8) 0.166(9) Uani 0.50 d P
F(4) F 0.6197(4) 0.020(2) 0.1798(9) 0.269(7) Uani 1.00 d .
F(5) F 0.581(1) 0.111(3) 0.099(1) 0.16(1) Uani 0.50 d P
F(6) F 0.6246(5) 0.188(2) 0.235(1) 0.136(6) Uani 0.50 d P
F(7) F 0.5878(6) 0.272(2) 0.152(1) 0.289(9) Uani 1.00 d .
F(8) F 0.5465(6) 0.053(2) 0.110(1) 0.155(8) Uani 0.50 d P
N(1) N 0.0700(3) -0.1592(9) -0.0549(6) 0.079(3) Uani 1.00 d .
C(1) C 0.0716(4) 0.233(1) 0.0581(9) 0.116(5) Uani 1.00 d .
C(2) C 0.0315(4) 0.175(1) 0.0217(8) 0.100(5) Uani 1.00 d .
C(3) C 0.0180(3) 0.036(1) 0.0205(7) 0.080(4) Uani 1.00 d .
C(4) C 0.0616(4) -0.272(1) -0.0807(8) 0.107(5) Uani 1.00 d .
C(5) C 0.0510(5) -0.420(2) -0.115(1) 0.212(9) Uani 1.00 d .
C(6) C 0.1589(3) 0.0192(8) -0.0788(5) 0.046(3) Uani 1.00 d .
C(7) C 0.1235(3) -0.001(1) -0.1482(6) 0.078(4) Uani 1.00 d .
C(8) C 0.1283(4) -0.071(2) -0.2086(6) 0.107(5) Uani 1.00 d .
C(9) C 0.1713(5) -0.119(1) -0.1964(8) 0.093(5) Uani 1.00 d .
C(10) C 0.2062(4) -0.100(1) -0.1304(7) 0.085(4) Uani 1.00 d .
C(11) C 0.2005(3) -0.029(1) -0.0715(5) 0.060(3) Uani 1.00 d .
C(12) C 0.1596(2) 0.3045(8) -0.0061(5) 0.045(3) Uani 1.00 d .
C(13) C 0.1608(3) 0.369(1) -0.0695(6) 0.065(3) Uani 1.00 d .
C(14) C 0.1680(4) 0.522(1) -0.0711(8) 0.088(4) Uani 1.00 d .
C(15) C 0.1722(4) 0.607(1) -0.0085(9) 0.094(5) Uani 1.00 d .
C(16) C 0.1718(3) 0.545(1) 0.0541(7) 0.075(4) Uani 1.00 d .
C(17) C 0.1653(3) 0.393(1) 0.0570(5) 0.060(3) Uani 1.00 d .
C(18) C 0.1913(3) 0.0434(9) 0.0864(4) 0.045(2) Uani 1.00 d .
C(19) C 0.1801(3) -0.0646(10) 0.1259(5) 0.057(3) Uani 1.00 d .
C(20) C 0.2121(5) -0.115(1) 0.1938(7) 0.095(5) Uani 1.00 d .
C(21) C 0.2551(5) -0.058(2) 0.2200(6) 0.099(5) Uani 1.00 d .
C(22) C 0.2659(3) 0.047(1) 0.1803(7) 0.084(4) Uani 1.00 d .
C(23) C 0.2340(3) 0.101(1) 0.1136(5) 0.062(3) Uani 1.00 d .
H(1) H 0.0938 0.0361 -0.1533 0.0909 Uiso 1.00 calc .
H(2) H 0.1045 -0.0815 -0.2586 0.1281 Uiso 1.00 calc .
H(3) H 0.1762 -0.1735 -0.2369 0.0957 Uiso 1.00 calc .
H(4) H 0.2348 -0.1321 -0.1277 0.0899 Uiso 1.00 calc .
H(5) H 0.2262 -0.0163 -0.0225 0.0701 Uiso 1.00 calc .
H(6) H 0.1566 0.3069 -0.1136 0.0799 Uiso 1.00 calc .
H(7) H 0.1677 0.5675 -0.1177 0.1031 Uiso 1.00 calc .
H(8) H 0.1766 0.7134 -0.0116 0.1029 Uiso 1.00 calc .
H(9) H 0.1773 0.6068 0.0988 0.0917 Uiso 1.00 calc .
H(10) H 0.1659 0.3471 0.1044 0.0697 Uiso 1.00 calc .
H(11) H 0.1492 -0.1002 0.1076 0.0714 Uiso 1.00 calc .
H(12) H 0.2061 -0.1902 0.2245 0.1178 Uiso 1.00 calc .
H(13) H 0.2783 -0.1005 0.2671 0.1105 Uiso 1.00 calc .
H(14) H 0.2965 0.0820 0.1999 0.1043 Uiso 1.00 calc .
H(15) H 0.2415 0.1785 0.0847 0.0818 Uiso 1.00 calc .
H(16) H 0.0272 -0.4674 -0.0984 0.2068 Uiso 1.00 calc .
H(17) H 0.0406 -0.4236 -0.1648 0.2068 Uiso 1.00 calc .
H(18) H 0.0758 -0.4900 -0.0901 0.2068 Uiso 1.00 calc .
H(19) H 0.0392 -0.0279 0.0592 0.0507 Uiso 1.00 calc .
H(20) H 0.0133 0.2851 -0.0197 0.0860 Uiso 1.00 calc .
H(21) H 0.0962 0.1768 0.0975 0.0507 Uiso 1.00 calc .
H(22) H 0.0800 0.3331 0.0492 0.0507 Uiso 1.00 calc .

loop_
_atom_site_aniso_label
_atom_site_aniso_U_11
_atom_site_aniso_U_22
_atom_site_aniso_U_33
_atom_site_aniso_U_12
_atom_site_aniso_U_13
_atom_site_aniso_U_23
Pd(1) 0.0418(4) 0.0491(4) 0.0645(5) -0.0075(4) 0.0224(3) -0.0040(4)
P(1) 0.036(1) 0.038(1) 0.049(1) -0.0035(9) 0.018(1) 0.002(1)
P(2) 0.075(2) 0.087(2) 0.087(3) -0.004(2) 0.032(2) 0.002(2)
F(1) 0.24(2) 0.36(2) 0.29(2) 0.15(2) 0.14(1) 0.04(2)
F(2) 0.30(2) 0.22(1) 0.36(2) -0.04(1) 0.13(2) 0.10(2)
F(3) 0.30(3) 0.16(2) 0.039(8) 0.00(2) 0.07(1) 0.000(9)
F(4) 0.130(9) 0.35(2) 0.27(1) 0.08(1) 0.029(10) -0.06(1)
F(5) 0.28(3) 0.16(2) 0.08(1) 0.06(2) 0.11(2) 0.01(1)
F(6) 0.09(1) 0.13(1) 0.13(1) -0.006(10) -0.026(10) -0.05(1)
F(7) 0.30(2) 0.20(1) 0.30(2) -0.08(1) 0.05(2) 0.07(1)
F(8) 0.10(1) 0.12(2) 0.15(2) -0.02(1) -0.04(1) -0.04(2)
N(1) 0.064(6) 0.059(6) 0.126(8) -0.013(4) 0.049(5) -0.028(6)
C(1) 0.076(8) 0.071(8) 0.22(2) -0.022(6) 0.079(10) -0.058(9)
C(2) 0.086(8) 0.063(7) 0.19(1) -0.009(6) 0.100(9) -0.033(8)
C(3) 0.057(6) 0.065(7) 0.14(1) 0.005(6) 0.061(7) 0.003(7)
C(4) 0.068(8) 0.086(9) 0.17(1) -0.023(7) 0.051(8) -0.043(9)
C(5) 0.12(1) 0.09(1) 0.39(3) -0.037(9) 0.07(2) -0.12(1)
C(6) 0.053(5) 0.042(5) 0.047(5) -0.005(4) 0.025(4) 0.003(4)
C(7) 0.065(7) 0.109(9) 0.059(6) 0.014(6) 0.023(5) -0.001(6)
C(8) 0.11(1) 0.15(1) 0.057(7) 0.013(9) 0.031(7) -0.025(8)
C(9) 0.14(1) 0.087(8) 0.092(9) 0.006(8) 0.085(9) -0.011(7)
C(10) 0.077(8) 0.101(9) 0.091(9) -0.004(6) 0.049(7) -0.014(7)
C(11) 0.050(5) 0.073(6) 0.063(6) -0.004(5) 0.029(5) -0.010(5)
C(12) 0.034(5) 0.040(5) 0.058(6) -0.001(4) 0.016(4) 0.004(5)
C(13) 0.073(7) 0.048(6) 0.084(8) 0.008(5) 0.042(6) 0.009(6)
C(14) 0.089(8) 0.060(7) 0.13(1) 0.012(6) 0.064(8) 0.035(7)
C(15) 0.086(9) 0.039(6) 0.17(1) 0.002(6) 0.061(9) 0.002(8)
C(16) 0.070(7) 0.045(6) 0.109(9) -0.010(6) 0.036(6) -0.009(7)
C(17) 0.060(6) 0.051(6) 0.067(7) -0.013(5) 0.021(5) -0.002(5)
C(18) 0.047(5) 0.041(5) 0.047(5) 0.000(4) 0.016(4) -0.007(4)
C(19) 0.069(6) 0.054(6) 0.045(5) 0.015(5) 0.020(5) 0.010(5)
C(20) 0.15(1) 0.071(8) 0.066(8) 0.028(8) 0.043(8) 0.015(6)
C(21) 0.12(1) 0.11(1) 0.042(7) 0.060(9) -0.001(7) -0.003(7)
C(22) 0.057(6) 0.103(9) 0.069(7) 0.020(7) 0.002(6) -0.025(7)
C(23) 0.047(6) 0.077(7) 0.052(6) 0.006(5) 0.009(5) -0.005(5)

loop_
_atom_type_symbol
_atom_type_description
_atom_type_scat_dispersion_real
_atom_type_scat_dispersion_imag
_atom_type_scat_source
C C 0.003 0.002
;International Tables for Crystallography
(1992, Vol. C, Tables 4.2.6.8 and 6.1.1.1)
;
H H 0.000 0.000
;International Tables for Crystallography
(1992, Vol. C, Table 6.1.1.2)
;
N N 0.006 0.003
;International Tables for Crystallography
(1992, Vol. C, Tables 4.2.6.8 and 6.1.1.1)
;
P P 0.102 0.094
;International Tables for Crystallography
(1992, Vol. C, Tables 4.2.6.8 and 6.1.1.1)
;
F F 0.017 0.010
;International Tables for Crystallography
(1992, Vol. C, Tables 4.2.6.8 and 6.1.1.1)
;
Pd Pd -0.999 1.007
;International Tables for Crystallography
(1992, Vol. C, Tables 4.2.6.8 and 6.1.1.1)
;

loop_
_geom_angle_atom_site_label_1
_geom_angle_atom_site_label_2
_geom_angle_atom_site_label_3
_geom_angle
_geom_angle_site_symmetry_1
_geom_angle_site_symmetry_3
_geom_angle_publ_flag
P(1) Pd(1) N(1) 99.9(2) . . yes
P(1) Pd(1) C(1) 98.6(3) . . yes
P(1) Pd(1) C(2) 132.6(3) . . yes
P(1) Pd(1) C(3) 164.1(3) . . yes
N(1) Pd(1) C(1) 160.4(4) . . yes
N(1) Pd(1) C(2) 127.0(4) . . yes
N(1) Pd(1) C(3) 94.5(3) . . yes
C(1) Pd(1) C(2) 36.2(4) . . yes
C(1) Pd(1) C(3) 66.4(4) . . yes
C(2) Pd(1) C(3) 34.9(3) . . yes
Pd(1) P(1) C(6) 113.0(3) . . yes
Pd(1) P(1) C(12) 115.9(3) . . yes
Pd(1) P(1) C(18) 109.9(3) . . yes
C(6) P(1) C(12) 106.1(4) . . yes
C(6) P(1) C(18) 106.8(4) . . yes
C(12) P(1) C(18) 104.5(4) . . yes
F(1) P(2) F(2) 95(1) . . yes
F(1) P(2) F(3) 76(1) . . yes
F(1) P(2) F(4) 172(1) . . yes
F(1) P(2) F(5) 104(1) . . yes
F(1) P(2) F(6) 112(1) . . yes
F(1) P(2) F(7) 72.7(8) . . yes
F(1) P(2) F(8) 74(1) . . yes
F(2) P(2) F(3) 74(1) . . yes
F(2) P(2) F(4) 79.6(9) . . yes
F(2) P(2) F(5) 107(1) . . yes
F(2) P(2) F(6) 119(1) . . yes
F(2) P(2) F(7) 166(1) . . yes
F(2) P(2) F(8) 66(1) . . yes
F(3) P(2) F(4) 106(1) . . yes
F(3) P(2) F(5) 177(1) . . yes
F(3) P(2) F(6) 62.4(9) . . yes
F(3) P(2) F(7) 106(1) . . yes
F(3) P(2) F(8) 128(1) . . yes
F(4) P(2) F(5) 72.8(10) . . yes
F(4) P(2) F(6) 74.5(8) . . yes
F(4) P(2) F(7) 112(1) . . yes
F(4) P(2) F(8) 98(1) . . yes
F(5) P(2) F(6) 114(1) . . yes
F(5) P(2) F(7) 71(1) . . yes
F(5) P(2) F(8) 54(1) . . yes
F(6) P(2) F(7) 71.2(8) . . yes
F(6) P(2) F(8) 169(1) . . yes
F(7) P(2) F(8) 104(1) . . yes
P(2) F(2) F(8) 57.8(8) . . yes
P(2) F(3) F(6) 58.3(7) . . yes
P(2) F(5) F(7) 54.1(7) . . yes
P(2) F(5) F(8) 62(1) . . yes
F(7) F(5) F(8) 97(1) . . yes
P(2) F(6) F(3) 59.3(8) . . yes
P(2) F(7) F(5) 54.4(7) . . yes
P(2) F(8) F(2) 55.4(9) . . yes
P(2) F(8) F(5) 62.8(10) . . yes
F(2) F(8) F(5) 105(1) . . yes
Pd(1) N(1) C(4) 173.5(9) . . yes
Pd(1) C(1) C(2) 73.4(7) . . yes
Pd(1) C(1) H(21) 77.9 . . no
Pd(1) C(1) H(22) 121.1 . . no
C(2) C(1) H(21) 122.6 . . no
C(2) C(1) H(22) 123.8 . . no
H(21) C(1) H(22) 113.6 . . no
Pd(1) C(2) C(1) 70.3(7) . . yes
Pd(1) C(2) C(3) 76.6(6) . . yes
Pd(1) C(2) H(20) 118.3 . . no
C(1) C(2) C(3) 129(1) . . yes
C(1) C(2) H(20) 98.7 . . no
C(3) C(2) H(20) 131.1 . . no
Pd(1) C(3) C(2) 68.5(5) . . yes
Pd(1) C(3) C(3) 124(1) . 3_555 yes
Pd(1) C(3) H(19) 76.4 . . no
C(2) C(3) C(3) 134(1) . 3_555 yes
C(2) C(3) H(19) 114.4 . . no
C(3) C(3) H(19) 111.1 3_555 . no
N(1) C(4) C(5) 179(1) . . yes
C(4) C(5) H(16) 107.3 . . no
C(4) C(5) H(17) 116.4 . . no
C(4) C(5) H(18) 110.7 . . no
H(16) C(5) H(17) 107.9 . . no
H(16) C(5) H(18) 99.4 . . no
H(17) C(5) H(18) 113.4 . . no
P(1) C(6) C(7) 118.3(7) . . yes
P(1) C(6) C(11) 123.6(7) . . yes
C(7) C(6) C(11) 118.1(8) . . yes
C(6) C(7) C(8) 122.2(9) . . yes
C(6) C(7) H(1) 117.5 . . no
C(8) C(7) H(1) 120.3 . . no
C(7) C(8) C(9) 116(1) . . yes
C(7) C(8) H(2) 123.8 . . no
C(9) C(8) H(2) 119.7 . . no
C(8) C(9) C(10) 122(1) . . yes
C(8) C(9) H(3) 119.4 . . no
C(10) C(9) H(3) 117.6 . . no
C(9) C(10) C(11) 119(1) . . yes
C(9) C(10) H(4) 117.4 . . no
C(11) C(10) H(4) 123.0 . . no
C(6) C(11) C(10) 120.9(9) . . yes
C(6) C(11) H(5) 119.6 . . no
C(10) C(11) H(5) 119.4 . . no
P(1) C(12) C(13) 122.3(7) . . yes
P(1) C(12) C(17) 118.6(7) . . yes
C(13) C(12) C(17) 119.0(8) . . yes
C(12) C(13) C(14) 120(1) . . yes
C(12) C(13) H(6) 118.9 . . no
C(14) C(13) H(6) 120.6 . . no
C(13) C(14) C(15) 118(1) . . yes
C(13) C(14) H(7) 119.7 . . no
C(15) C(14) H(7) 121.2 . . no
C(14) C(15) C(16) 121(1) . . yes
C(14) C(15) H(8) 117.2 . . no
C(16) C(15) H(8) 121.6 . . no
C(15) C(16) C(17) 120(1) . . yes
C(15) C(16) H(9) 119.3 . . no
C(17) C(16) H(9) 120.3 . . no
C(12) C(17) C(16) 119.9(9) . . yes
C(12) C(17) H(10) 119.9 . . no
C(16) C(17) H(10) 120.1 . . no
P(1) C(18) C(19) 117.4(6) . . yes
P(1) C(18) C(23) 121.9(7) . . yes
C(19) C(18) C(23) 120.8(8) . . yes
C(18) C(19) C(20) 118.9(10) . . yes
C(18) C(19) H(11) 120.0 . . no
C(20) C(19) H(11) 121.0 . . no
C(19) C(20) C(21) 119(1) . . yes
C(19) C(20) H(12) 122.8 . . no
C(21) C(20) H(12) 117.3 . . no
C(20) C(21) C(22) 120(1) . . yes
C(20) C(21) H(13) 119.1 . . no
C(22) C(21) H(13) 119.9 . . no
C(21) C(22) C(23) 119(1) . . yes
C(21) C(22) H(14) 118.3 . . no
C(23) C(22) H(14) 122.1 . . no
C(18) C(23) C(22) 120.0(10) . . yes
C(18) C(23) H(15) 119.8 . . no
C(22) C(23) H(15) 120.2 . . no

loop_
_geom_bond_atom_site_label_1
_geom_bond_atom_site_label_2
_geom_bond_distance
_geom_bond_site_symmetry_2
_geom_bond_publ_flag
Pd(1) P(1) 2.305(2) . yes
Pd(1) N(1) 2.067(9) . yes
Pd(1) C(1) 2.11(1) . yes
Pd(1) C(2) 2.145(9) . yes
Pd(1) C(3) 2.243(9) . yes
P(1) C(6) 1.820(8) . yes
P(1) C(12) 1.816(8) . yes
P(1) C(18) 1.809(8) . yes
P(2) F(1) 1.45(1) . yes
P(2) F(2) 1.44(1) . yes
P(2) F(3) 1.52(1) . yes
P(2) F(4) 1.48(1) . yes
P(2) F(5) 1.48(1) . yes
P(2) F(6) 1.51(1) . yes
P(2) F(7) 1.47(1) . yes
P(2) F(8) 1.48(1) . yes
F(2) F(8) 1.61(3) . yes
F(3) F(6) 1.57(2) . yes
F(5) F(7) 1.73(2) . yes
F(5) F(8) 1.35(2) . yes
N(1) C(4) 1.11(1) . yes
C(1) C(2) 1.32(1) . yes
C(1) H(21) 0.992 . no
C(1) H(22) 0.975 . no
C(2) C(3) 1.32(1) . yes
C(2) H(20) 1.254 . no
C(3) C(3) 1.30(2) 3_555 yes
C(3) H(19) 0.977 . no
C(4) C(5) 1.47(2) . yes
C(5) H(16) 1.047 . no
C(5) H(17) 0.867 . no
C(5) H(18) 0.987 . no
C(6) C(7) 1.38(1) . yes
C(6) C(11) 1.39(1) . yes
C(7) C(8) 1.38(1) . yes
C(7) H(1) 0.996 . no
C(8) C(9) 1.40(2) . yes
C(8) H(2) 0.969 . no
C(9) C(10) 1.33(1) . yes
C(9) H(3) 0.983 . no
C(10) C(11) 1.37(1) . yes
C(10) H(4) 0.965 . no
C(11) H(5) 0.985 . no
C(12) C(13) 1.36(1) . yes
C(12) C(17) 1.39(1) . yes
C(13) C(14) 1.39(1) . yes
C(13) H(6) 0.977 . no
C(14) C(15) 1.38(2) . yes
C(14) H(7) 0.978 . no
C(15) C(16) 1.33(2) . yes
C(15) H(8) 0.970 . no
C(16) C(17) 1.38(1) . yes
C(16) H(9) 0.973 . no
C(17) H(10) 0.992 . no
C(18) C(19) 1.36(1) . yes
C(18) C(23) 1.38(1) . yes
C(19) C(20) 1.38(1) . yes
C(19) H(11) 0.983 . no
C(20) C(21) 1.39(2) . yes
C(20) H(12) 0.962 . no
C(21) C(22) 1.35(2) . yes
C(21) H(13) 0.993 . no
C(22) C(23) 1.38(1) . yes
C(22) H(14) 0.970 . no
C(23) H(15) 0.980 . no

loop_
_geom_torsion_atom_site_label_1
_geom_torsion_atom_site_label_2
_geom_torsion_atom_site_label_3
_geom_torsion_atom_site_label_4
_geom_torsion
_geom_torsion_site_symmetry_3
_geom_torsion_site_symmetry_4
_geom_torsion_publ_flag
Pd(1) P(1) C(6) C(7) 33.6(8) . . yes
Pd(1) P(1) C(6) C(11) -146.0(7) . . yes
Pd(1) P(1) C(12) C(13) -107.1(7) . . yes
Pd(1) P(1) C(12) C(17) 70.0(7) . . yes
Pd(1) P(1) C(18) C(19) 20.0(7) . . yes
Pd(1) P(1) C(18) C(23) -160.0(6) . . yes
Pd(1) N(1) C(4) C(5) 165(98) . . yes
Pd(1) C(1) C(2) C(3) 52(1) . . yes
Pd(1) C(2) C(3) C(3) -118(1) . 3_555 yes
Pd(1) C(3) C(2) C(1) -50(1) . . yes
Pd(1) C(3) C(3) Pd(1) 180.0 3_555 3_555 yes
Pd(1) C(3) C(3) C(2) 86(2) 3_555 3_555 yes
P(1) Pd(1) N(1) C(4) 174(10) . . yes
P(1) Pd(1) C(1) C(2) 162.4(8) . . yes
P(1) Pd(1) C(2) C(1) -23(1) . . yes
P(1) Pd(1) C(2) C(3) -164.8(6) . . yes
P(1) Pd(1) C(3) C(2) 44(1) . . yes
P(1) Pd(1) C(3) C(3) 174.7(4) . 3_555 yes
P(1) C(6) C(7) C(8) -178.0(10) . . yes
P(1) C(6) C(11) C(10) 177.5(8) . . yes
P(1) C(12) C(13) C(14) 177.7(7) . . yes
P(1) C(12) C(17) C(16) -176.7(7) . . yes
P(1) C(18) C(19) C(20) -179.7(7) . . yes
P(1) C(18) C(23) C(22) -178.7(7) . . yes
P(2) F(2) F(8) F(5) 39(1) . . yes
P(2) F(5) F(8) F(2) -36(1) . . yes
P(2) F(7) F(5) F(8) 48(1) . . yes
P(2) F(8) F(5) F(7) -42(1) . . yes
F(1) P(2) F(2) F(8) 70(1) . . yes
F(1) P(2) F(3) F(6) -124(1) . . yes
F(1) P(2) F(5) F(7) 65(1) . . yes
F(1) P(2) F(5) F(8) -58(1) . . yes
F(1) P(2) F(6) F(3) 59(1) . . yes
F(1) P(2) F(7) F(5) -112(1) . . yes
F(1) P(2) F(8) F(2) -102(1) . . yes
F(1) P(2) F(8) F(5) 121(1) . . yes
F(2) P(2) F(3) F(6) 135(1) . . yes
F(2) P(2) F(5) F(7) 166(1) . . yes
F(2) P(2) F(5) F(8) 42(1) . . yes
F(2) P(2) F(6) F(3) -50(1) . . yes
F(2) P(2) F(7) F(5) -89(5) . . yes
F(2) P(2) F(8) F(5) -136(1) . . yes
F(2) F(8) P(2) F(3) -45(1) . . yes
F(2) F(8) P(2) F(4) 74(1) . . yes
F(2) F(8) P(2) F(5) 136(1) . . yes
F(2) F(8) P(2) F(6) 126(5) . . yes
F(2) F(8) P(2) F(7) -169(1) . . yes
F(2) F(8) F(5) F(7) -79(1) . . yes
F(3) P(2) F(2) F(8) 144(1) . . yes
F(3) P(2) F(5) F(7) -37(24) . . yes
F(3) P(2) F(5) F(8) -161(23) . . yes
F(3) P(2) F(7) F(5) 178(1) . . yes
F(3) P(2) F(8) F(5) 178(1) . . yes
F(3) F(6) P(2) F(4) -118(1) . . yes
F(3) F(6) P(2) F(5) 178(1) . . yes
F(3) F(6) P(2) F(7) 120(1) . . yes
F(3) F(6) P(2) F(8) -172(5) . . yes
F(4) P(2) F(2) F(8) -104(1) . . yes
F(4) P(2) F(3) F(6) 61(1) . . yes
F(4) P(2) F(5) F(7) -121(1) . . yes
F(4) P(2) F(5) F(8) 114(1) . . yes
F(4) P(2) F(7) F(5) 61(1) . . yes
F(4) P(2) F(8) F(5) -61(1) . . yes
F(5) P(2) F(2) F(8) -36(1) . . yes
F(5) P(2) F(3) F(6) -20(24) . . yes
F(5) F(7) P(2) F(6) 125(1) . . yes
F(5) F(7) P(2) F(8) -44(1) . . yes
F(5) F(8) P(2) F(6) -9(6) . . yes
F(5) F(8) P(2) F(7) 54(1) . . yes
F(6) P(2) F(2) F(8) -169(1) . . yes
F(6) P(2) F(5) F(7) -58(1) . . yes
F(6) P(2) F(5) F(8) 177(1) . . yes
F(6) F(3) P(2) F(7) -57(1) . . yes
F(6) F(3) P(2) F(8) 178(1) . . yes
F(7) P(2) F(2) F(8) 48(5) . . yes
F(7) P(2) F(5) F(8) -124(1) . . yes
F(7) F(5) P(2) F(8) 124(1) . . yes
N(1) Pd(1) P(1) C(6) 28.7(4) . . yes
N(1) Pd(1) P(1) C(12) 151.4(4) . . yes
N(1) Pd(1) P(1) C(18) -90.4(4) . . yes
N(1) Pd(1) C(1) C(2) -36(1) . . yes
N(1) Pd(1) C(2) C(1) 165.5(8) . . yes
N(1) Pd(1) C(2) C(3) 24(1) . . yes
N(1) Pd(1) C(3) C(2) -160.5(9) . . yes
N(1) Pd(1) C(3) C(3) -30(1) . 3_555 yes
C(1) Pd(1) P(1) C(6) -157.7(5) . . yes
C(1) Pd(1) P(1) C(12) -35.0(5) . . yes
C(1) Pd(1) P(1) C(18) 83.2(5) . . yes
C(1) Pd(1) N(1) C(4) 13(11) . . yes
C(1) Pd(1) C(2) C(3) -140(1) . . yes
C(1) Pd(1) C(3) C(2) 24.0(9) . . yes
C(1) Pd(1) C(3) C(3) 154(1) . 3_555 yes
C(1) C(2) Pd(1) C(3) 140(1) . . yes
C(1) C(2) C(3) C(3) -168(1) . 3_555 yes
C(2) Pd(1) P(1) C(6) -143.6(6) . . yes
C(2) Pd(1) P(1) C(12) -20.9(6) . . yes
C(2) Pd(1) P(1) C(18) 97.2(6) . . yes
C(2) Pd(1) N(1) C(4) -12(10) . . yes
C(2) Pd(1) C(3) C(3) 130(1) . 3_555 yes
C(2) C(1) Pd(1) C(3) -23.2(8) . . yes
C(2) C(3) C(3) C(2) 180.0 3_555 3_555 yes
C(3) Pd(1) P(1) C(6) -176(1) . . yes
C(3) Pd(1) P(1) C(12) -53(1) . . yes
C(3) Pd(1) P(1) C(18) 64(1) . . yes
C(3) Pd(1) N(1) C(4) 1(10) . . yes
C(6) P(1) C(12) C(13) 19.2(8) . . yes
C(6) P(1) C(12) C(17) -163.8(6) . . yes
C(6) P(1) C(18) C(19) -102.8(7) . . yes
C(6) P(1) C(18) C(23) 77.1(8) . . yes
C(6) C(7) C(8) C(9) 0(1) . . yes
C(6) C(11) C(10) C(9) 1(1) . . yes
C(7) C(6) P(1) C(12) -94.4(8) . . yes
C(7) C(6) P(1) C(18) 154.5(7) . . yes
C(7) C(6) C(11) C(10) -2(1) . . yes
C(7) C(8) C(9) C(10) 0(2) . . yes
C(8) C(7) C(6) C(11) 1(1) . . yes
C(8) C(9) C(10) C(11) 0(1) . . yes
C(11) C(6) P(1) C(12) 86.0(8) . . yes
C(11) C(6) P(1) C(18) -25.1(8) . . yes
C(12) P(1) C(18) C(19) 145.0(7) . . yes
C(12) P(1) C(18) C(23) -35.0(8) . . yes
C(12) C(13) C(14) C(15) -2(1) . . yes
C(12) C(17) C(16) C(15) 0(1) . . yes
C(13) C(12) P(1) C(18) 131.8(7) . . yes
C(13) C(12) C(17) C(16) 0(1) . . yes
C(13) C(14) C(15) C(16) 3(1) . . yes
C(14) C(13) C(12) C(17) 0(1) . . yes
C(14) C(15) C(16) C(17) -2(1) . . yes
C(17) C(12) P(1) C(18) -51.1(7) . . yes
C(18) C(19) C(20) C(21) -1(1) . . yes
C(18) C(23) C(22) C(21) -1(1) . . yes
C(19) C(18) C(23) C(22) 1(1) . . yes
C(19) C(20) C(21) C(22) 0(1) . . yes
C(20) C(19) C(18) C(23) 0(1) . . yes
C(20) C(21) C(22) C(23) 1(1) . . yes
C(20) C(21) C(22) C(23) 1(1) . . yes
